data_7158329
loop_
_publ_author_name
'Marras, Valentina'
'Caboni, Pierluigi'
'Secci, Francesco'
'Guillot, R\'egis'
'Aitken, David J.'
'Frongia, Angelo'

_publ_section_title
;
 A Br\/onsted acid catalyzed tandem reaction for the diastereoselective
 synthesis of cyclobuta-fused tetrahydroquinoline carboxylic esters.
;
_journal_issue 41
_journal_name_full 'Organic &amp; biomolecular chemistry'
_journal_page_first 8912
_journal_page_last 8916
_journal_paper_doi 10.1039/d1ob01518d
_journal_volume 19
_journal_year 2021
_chemical_absolute_configuration ad
_chemical_formula_moiety 'C22 H26 N2 O2'
_chemical_formula_sum 'C22 H26 N2 O2'
_chemical_formula_weight 350.45
_space_group_crystal_system monoclinic
_space_group_IT_number 4
_space_group_name_Hall 'P 2yb'
_space_group_name_H-M_alt 'P 1 21 1'
_atom_sites_solution_hydrogens mixed
_audit_creation_method SHELXL-2018/3
_audit_update_record
;
2021-05-31 deposited with the CCDC.	2021-09-30 downloaded from the CCDC.
;
_cell_angle_alpha 90
_cell_angle_beta 90.5210(10)
_cell_angle_gamma 90
_cell_formula_units_Z 8
_cell_length_a 11.1401(3)
_cell_length_b 28.7617(7)
_cell_length_c 11.7457(3)
_cell_measurement_reflns_used 9143
_cell_measurement_temperature 100(1)
_cell_measurement_theta_max 65.21
_cell_measurement_theta_min 3.07
_cell_volume 3763.26(17)
_computing_cell_refinement 'Bruker SAINT'
_computing_data_collection 'Bruker APEX3'
_computing_data_reduction 'Bruker SAINT'
_computing_structure_refinement 'SHELXL-2018/3 (Sheldrick, 2018)'
_computing_structure_solution 'SHELXS-97 (Sheldrick 2008)'
_diffrn_ambient_temperature 100(1)
_diffrn_measured_fraction_theta_full 0.999
_diffrn_measured_fraction_theta_max 0.999
_diffrn_measurement_device_type 'Bruker VENTURE PHOTON100 CMOS'
_diffrn_measurement_method '\f and \w scans'
_diffrn_radiation_probe x-ray
_diffrn_radiation_type CuK\a
_diffrn_radiation_wavelength 1.54178
_diffrn_reflns_av_R_equivalents 0.0348
_diffrn_reflns_av_unetI/netI 0.0253
_diffrn_reflns_Laue_measured_fraction_full 0.999
_diffrn_reflns_Laue_measured_fraction_max 0.999
_diffrn_reflns_limit_h_max 13
_diffrn_reflns_limit_h_min -12
_diffrn_reflns_limit_k_max 33
_diffrn_reflns_limit_k_min -33
_diffrn_reflns_limit_l_max 13
_diffrn_reflns_limit_l_min -13
_diffrn_reflns_number 50526
_diffrn_reflns_point_group_measured_fraction_full 0.991
_diffrn_reflns_point_group_measured_fraction_max 0.991
_diffrn_reflns_theta_full 65.200
_diffrn_reflns_theta_max 65.200
_diffrn_reflns_theta_min 3.073
_exptl_absorpt_coefficient_mu 0.627
_exptl_absorpt_correction_T_max 0.9526
_exptl_absorpt_correction_T_min 0.9087
_exptl_absorpt_correction_type multi-scan
_exptl_absorpt_process_details 'Bruker APEX3'
_exptl_crystal_colour colorless
_exptl_crystal_density_diffrn 1.237
_exptl_crystal_description block
_exptl_crystal_F_000 1504
_exptl_crystal_size_max 0.180
_exptl_crystal_size_mid 0.160
_exptl_crystal_size_min 0.110
_refine_diff_density_max 0.220
_refine_diff_density_min -0.204
_refine_diff_density_rms 0.039
_refine_ls_abs_structure_details
;
 Flack x determined using 5585 quotients [(I+)-(I-)]/[(I+)+(I-)]
 (Parsons, Flack and Wagner, Acta Cryst. B69 (2013) 249-259).
;
_refine_ls_abs_structure_Flack 0.06(5)
_refine_ls_extinction_method none
_refine_ls_goodness_of_fit_ref 1.025
_refine_ls_hydrogen_treatment mixed
_refine_ls_matrix_type full
_refine_ls_number_parameters 945
_refine_ls_number_reflns 12738
_refine_ls_number_restraints 1
_refine_ls_restrained_S_all 1.025
_refine_ls_R_factor_all 0.0343
_refine_ls_R_factor_gt 0.0324
_refine_ls_shift/su_max 0.000
_refine_ls_shift/su_mean 0.000
_refine_ls_structure_factor_coef Fsqd
_refine_ls_weighting_details 'w=1/[\s^2^(Fo^2^)+(0.0449P)^2^+0.7720P] where P=(Fo^2^+2Fc^2^)/3'
_refine_ls_weighting_scheme calc
_refine_ls_wR_factor_gt 0.0805
_refine_ls_wR_factor_ref 0.0817
_reflns_Friedel_coverage 0.941
_reflns_Friedel_fraction_full 0.983
_reflns_Friedel_fraction_max 0.983
_reflns_number_gt 12154
_reflns_number_total 12738
_reflns_threshold_expression 'I > 2\s(I)'
_cod_data_source_file d1ob01518d2.cif
_cod_data_source_block 3s
_cod_depositor_comments 'Adding full bibliography for 7158328--7158329.cif.'
_cod_original_sg_symbol_H-M 'P 21'
_cod_database_code 7158329
_shelx_space_group_comment
;
The symmetry employed for this shelxl refinement is uniquely defined
by the following loop, which should always be used as a source of
symmetry information in preference to the above space-group names.
They are only intended as comments.
;
_shelx_estimated_absorpt_t_min 0.906
_shelx_estimated_absorpt_t_max 0.941

loop_
_space_group_symop_operation_xyz
'x, y, z'
'-x, y+1/2, -z'

loop_
_atom_site_label
_atom_site_type_symbol
_atom_site_fract_x
_atom_site_fract_y
_atom_site_fract_z
_atom_site_U_iso_or_equiv
_atom_site_adp_type
_atom_site_occupancy
_atom_site_site_symmetry_order
_atom_site_calc_flag
_atom_site_refinement_flags_posn
_atom_site_refinement_flags_adp
_atom_site_refinement_flags_occupancy
_atom_site_disorder_assembly
_atom_site_disorder_group
C1 C 1.3887(3) 0.71051(9) 0.4068(3) 0.0378(7) Uani 1 1 d . . . . .
H1 H 1.414563 0.724760 0.475793 0.045 Uiso 1 1 calc R U . . .
C2 C 1.4563(3) 0.71559(10) 0.3093(4) 0.0448(9) Uani 1 1 d . . . . .
H2 H 1.528030 0.733443 0.312237 0.054 Uiso 1 1 calc R U . . .
C3 C 1.4216(3) 0.69530(10) 0.2082(3) 0.0398(7) Uani 1 1 d . . . . .
H3 H 1.469529 0.698617 0.142206 0.048 Uiso 1 1 calc R U . . .
C4 C 1.3166(2) 0.67009(9) 0.2040(3) 0.0297(6) Uani 1 1 d . . . . .
H4 H 1.291567 0.656274 0.134256 0.036 Uiso 1 1 calc R U . . .
C5 C 1.2468(2) 0.66464(8) 0.3004(2) 0.0230(5) Uani 1 1 d . . . . .
H5 H 1.174397 0.647290 0.295585 0.028 Uiso 1 1 calc R U . . .
C6 C 1.2814(2) 0.68425(8) 0.4045(2) 0.0245(6) Uani 1 1 d . . . . .
C7 C 1.1199(2) 0.64478(8) 0.5138(2) 0.0212(5) Uani 1 1 d . . . . .
C8 C 1.0934(3) 0.63519(10) 0.6417(2) 0.0332(7) Uani 1 1 d . . . . .
H8A H 1.135085 0.656850 0.694336 0.040 Uiso 1 1 calc R U . . .
H8B H 1.006707 0.633559 0.658940 0.040 Uiso 1 1 calc R U . . .
C9 C 1.1541(3) 0.58711(10) 0.6338(2) 0.0314(6) Uani 1 1 d . . . . .
H9A H 1.101125 0.561012 0.655573 0.038 Uiso 1 1 calc R U . . .
H9B H 1.232106 0.585279 0.674576 0.038 Uiso 1 1 calc R U . . .
C10 C 1.1662(2) 0.59337(8) 0.50343(19) 0.0183(5) Uani 1 1 d . . . . .
H10 H 1.251759 0.592007 0.478733 0.022 Uiso 1 1 calc R U . . .
C11 C 1.0860(2) 0.56204(8) 0.43184(19) 0.0162(5) Uani 1 1 d . . . . .
H11 H 1.105591 0.567232 0.349902 0.019 Uiso 1 1 calc R U . . .
C12 C 0.9294(2) 0.61961(9) 0.4162(2) 0.0209(5) Uani 1 1 d . . . . .
C13 C 1.0088(2) 0.65586(8) 0.4434(2) 0.0201(5) Uani 1 1 d . . . . .
C14 C 0.9799(2) 0.70077(9) 0.4088(2) 0.0252(5) Uani 1 1 d . . . . .
H14 H 1.034430 0.725408 0.424364 0.030 Uiso 1 1 calc R U . . .
C15 C 0.8732(2) 0.71025(9) 0.3520(2) 0.0275(6) Uani 1 1 d . . . . .
H15 H 0.855085 0.741092 0.328553 0.033 Uiso 1 1 calc R U . . .
C16 C 0.7929(2) 0.67450(10) 0.3296(2) 0.0286(6) Uani 1 1 d . . . . .
H16 H 0.718252 0.680993 0.293171 0.034 Uiso 1 1 calc R U . . .
C17 C 0.8215(2) 0.62935(10) 0.3603(2) 0.0268(6) Uani 1 1 d . . . . .
H17 H 0.767097 0.604836 0.343227 0.032 Uiso 1 1 calc R U . . .
C18 C 1.1036(2) 0.51058(8) 0.45827(18) 0.0165(5) Uani 1 1 d . . . . .
C19 C 1.2622(2) 0.45576(8) 0.5200(2) 0.0170(5) Uani 1 1 d . . . . .
C20 C 1.1935(2) 0.43789(10) 0.6216(2) 0.0285(6) Uani 1 1 d . . . . .
H20A H 1.191708 0.461913 0.680703 0.043 Uiso 1 1 calc R U . . .
H20B H 1.233204 0.410010 0.651709 0.043 Uiso 1 1 calc R U . . .
H20C H 1.111278 0.430163 0.598152 0.043 Uiso 1 1 calc R U . . .
C21 C 1.2557(2) 0.42381(9) 0.4181(2) 0.0222(5) Uani 1 1 d . . . . .
H21A H 1.171555 0.419022 0.396027 0.033 Uiso 1 1 calc R U . . .
H21B H 1.292337 0.393836 0.437546 0.033 Uiso 1 1 calc R U . . .
H21C H 1.299047 0.437840 0.354463 0.033 Uiso 1 1 calc R U . . .
C22 C 1.3915(2) 0.46585(9) 0.5529(2) 0.0256(5) Uani 1 1 d . . . . .
H22A H 1.433269 0.479374 0.487699 0.038 Uiso 1 1 calc R U . . .
H22B H 1.431342 0.436873 0.575598 0.038 Uiso 1 1 calc R U . . .
H22C H 1.393528 0.487824 0.616643 0.038 Uiso 1 1 calc R U . . .
C23 C 0.8802(2) 0.70780(8) 0.7885(2) 0.0263(5) Uani 1 1 d . . . . .
H23 H 0.899793 0.717511 0.713583 0.032 Uiso 1 1 calc R U . . .
C24 C 0.9581(2) 0.71719(9) 0.8770(3) 0.0316(6) Uani 1 1 d . . . . .
H24 H 1.031253 0.732988 0.862297 0.038 Uiso 1 1 calc R U . . .
C25 C 0.9315(2) 0.70394(9) 0.9873(3) 0.0336(6) Uani 1 1 d . . . . .
H25 H 0.985524 0.710603 1.048213 0.040 Uiso 1 1 calc R U . . .
C26 C 0.8244(2) 0.68073(9) 1.0072(2) 0.0277(6) Uani 1 1 d . . . . .
H26 H 0.805295 0.671525 1.082617 0.033 Uiso 1 1 calc R U . . .
C27 C 0.7445(2) 0.67072(8) 0.9190(2) 0.0231(5) Uani 1 1 d . . . . .
H27 H 0.671614 0.654917 0.934457 0.028 Uiso 1 1 calc R U . . .
C28 C 0.7714(2) 0.68388(8) 0.8074(2) 0.0196(5) Uani 1 1 d . . . . .
C29 C 0.6037(2) 0.63963(8) 0.71643(19) 0.0163(5) Uani 1 1 d . . . . .
C30 C 0.6539(2) 0.58898(8) 0.73578(19) 0.0151(4) Uani 1 1 d . . . . .
H30 H 0.741536 0.589191 0.754882 0.018 Uiso 1 1 calc R U . . .
C31 C 0.6308(2) 0.57786(9) 0.6087(2) 0.0241(5) Uani 1 1 d . . . . .
H31A H 0.705183 0.574283 0.564019 0.029 Uiso 1 1 calc R U . . .
H31B H 0.576290 0.551114 0.596167 0.029 Uiso 1 1 calc R U . . .
C32 C 0.5693(2) 0.62542(8) 0.59251(19) 0.0212(5) Uani 1 1 d . . . . .
H32A H 0.481634 0.623192 0.579159 0.025 Uiso 1 1 calc R U . . .
H32B H 0.607421 0.645035 0.533757 0.025 Uiso 1 1 calc R U . . .
C33 C 0.5829(2) 0.56044(8) 0.82010(19) 0.0153(5) Uani 1 1 d . . . . .
H33 H 0.610217 0.569203 0.898533 0.018 Uiso 1 1 calc R U . . .
C34 C 0.4241(2) 0.61716(8) 0.83070(19) 0.0159(5) Uani 1 1 d . . . . .
C35 C 0.4968(2) 0.65271(8) 0.78812(19) 0.0155(4) Uani 1 1 d . . . . .
C36 C 0.4639(2) 0.69883(8) 0.8062(2) 0.0207(5) Uani 1 1 d . . . . .
H36 H 0.513509 0.723078 0.778307 0.025 Uiso 1 1 calc R U . . .
C37 C 0.3599(2) 0.70994(9) 0.8642(2) 0.0240(5) Uani 1 1 d . . . . .
H37 H 0.339184 0.741545 0.876857 0.029 Uiso 1 1 calc R U . . .
C38 C 0.2866(2) 0.67471(9) 0.9035(2) 0.0231(5) Uani 1 1 d . . . . .
H38 H 0.214189 0.682160 0.941410 0.028 Uiso 1 1 calc R U . . .
C39 C 0.3184(2) 0.62866(9) 0.8877(2) 0.0199(5) Uani 1 1 d . . . . .
H39 H 0.268063 0.604676 0.915776 0.024 Uiso 1 1 calc R U . . .
C40 C 0.60082(19) 0.50810(8) 0.80600(18) 0.0154(5) Uani 1 1 d . . . . .
C41 C 0.7582(2) 0.45107(8) 0.7564(2) 0.0191(5) Uani 1 1 d . . . . .
C42 C 0.7552(2) 0.42392(9) 0.8664(2) 0.0246(6) Uani 1 1 d . . . . .
H42A H 0.800170 0.440788 0.925357 0.037 Uiso 1 1 calc R U . . .
H42B H 0.791642 0.393295 0.854761 0.037 Uiso 1 1 calc R U . . .
H42C H 0.671742 0.420039 0.890387 0.037 Uiso 1 1 calc R U . . .
C43 C 0.6857(2) 0.42816(10) 0.6618(2) 0.0281(6) Uani 1 1 d . . . . .
H43A H 0.604258 0.421869 0.688505 0.042 Uiso 1 1 calc R U . . .
H43B H 0.724213 0.398881 0.640019 0.042 Uiso 1 1 calc R U . . .
H43C H 0.682010 0.448954 0.595756 0.042 Uiso 1 1 calc R U . . .
C44 C 0.8857(2) 0.45977(10) 0.7184(3) 0.0309(6) Uani 1 1 d . . . . .
H44A H 0.884650 0.478291 0.648327 0.046 Uiso 1 1 calc R U . . .
H44B H 0.925521 0.429975 0.704028 0.046 Uiso 1 1 calc R U . . .
H44C H 0.929566 0.476665 0.778071 0.046 Uiso 1 1 calc R U . . .
C45 C 0.5164(2) 0.33555(9) 0.4592(2) 0.0232(5) Uani 1 1 d . . . . .
H45 H 0.590631 0.351745 0.462623 0.028 Uiso 1 1 calc R U . . .
C46 C 0.4507(2) 0.32899(9) 0.5578(2) 0.0281(6) Uani 1 1 d . . . . .
H46 H 0.480769 0.340827 0.628010 0.034 Uiso 1 1 calc R U . . .
C47 C 0.3422(3) 0.30551(10) 0.5558(3) 0.0369(7) Uani 1 1 d . . . . .
H47 H 0.297592 0.301322 0.623580 0.044 Uiso 1 1 calc R U . . .
C48 C 0.3000(2) 0.28826(10) 0.4528(3) 0.0379(7) Uani 1 1 d . . . . .
H48 H 0.226243 0.271722 0.450132 0.045 Uiso 1 1 calc R U . . .
C49 C 0.3642(2) 0.29483(9) 0.3535(3) 0.0328(6) Uani 1 1 d . . . . .
H49 H 0.333348 0.283109 0.283545 0.039 Uiso 1 1 calc R U . . .
C50 C 0.4741(2) 0.31855(8) 0.3551(2) 0.0241(5) Uani 1 1 d . . . . .
C51 C 0.6314(2) 0.35793(8) 0.2403(2) 0.0228(5) Uani 1 1 d . . . . .
C52 C 0.6548(3) 0.36783(10) 0.1112(2) 0.0375(7) Uani 1 1 d . . . . .
H52A H 0.740788 0.366644 0.090688 0.045 Uiso 1 1 calc R U . . .
H52B H 0.606188 0.348226 0.059090 0.045 Uiso 1 1 calc R U . . .
C53 C 0.6060(4) 0.41770(11) 0.1241(2) 0.0552(11) Uani 1 1 d . . . . .
H53A H 0.666149 0.442079 0.107798 0.066 Uiso 1 1 calc R U . . .
H53B H 0.530767 0.423341 0.080783 0.066 Uiso 1 1 calc R U . . .
C54 C 0.5864(2) 0.40968(8) 0.25132(19) 0.0209(5) Uani 1 1 d . . . . .
H54 H 0.499049 0.410795 0.270166 0.025 Uiso 1 1 calc R U . . .
C55 C 0.6591(2) 0.44003(8) 0.3316(2) 0.0199(5) Uani 1 1 d . . . . .
H55 H 0.632219 0.433733 0.411146 0.024 Uiso 1 1 calc R U . . .
C56 C 0.8185(2) 0.38291(9) 0.3452(2) 0.0255(6) Uani 1 1 d . . . . .
C57 C 0.7445(2) 0.34664(8) 0.3064(2) 0.0218(5) Uani 1 1 d . . . . .
C58 C 0.7810(3) 0.30103(9) 0.3240(2) 0.0282(6) Uani 1 1 d . . . . .
H58 H 0.730150 0.276328 0.300080 0.034 Uiso 1 1 calc R U . . .
C59 C 0.8899(3) 0.29076(10) 0.3757(3) 0.0330(7) Uani 1 1 d . . . . .
H59 H 0.914709 0.259364 0.384756 0.040 Uiso 1 1 calc R U . . .
C60 C 0.9622(2) 0.32667(11) 0.4139(3) 0.0420(8) Uani 1 1 d . . . . .
H60 H 1.036883 0.319862 0.449798 0.050 Uiso 1 1 calc R U . . .
C61 C 0.9267(2) 0.37243(11) 0.4003(3) 0.0403(8) Uani 1 1 d . . . . .
H61 H 0.976085 0.396827 0.428615 0.048 Uiso 1 1 calc R U . . .
C62 C 0.6423(2) 0.49152(8) 0.30738(19) 0.0170(5) Uani 1 1 d . . . . .
C63 C 0.4849(2) 0.54667(8) 0.24419(19) 0.0162(5) Uani 1 1 d . . . . .
C64 C 0.5562(2) 0.56563(10) 0.1454(2) 0.0281(6) Uani 1 1 d . . . . .
H64A H 0.638355 0.572472 0.170871 0.042 Uiso 1 1 calc R U . . .
H64B H 0.518286 0.594192 0.117224 0.042 Uiso 1 1 calc R U . . .
H64C H 0.558169 0.542507 0.084179 0.042 Uiso 1 1 calc R U . . .
C65 C 0.4902(2) 0.57743(9) 0.3489(2) 0.0195(5) Uani 1 1 d . . . . .
H65A H 0.446769 0.562476 0.411113 0.029 Uiso 1 1 calc R U . . .
H65B H 0.453207 0.607535 0.331466 0.029 Uiso 1 1 calc R U . . .
H65C H 0.574183 0.582155 0.371721 0.029 Uiso 1 1 calc R U . . .
C66 C 0.3560(2) 0.53699(9) 0.2087(2) 0.0266(6) Uani 1 1 d . . . . .
H66A H 0.355081 0.516725 0.141626 0.040 Uiso 1 1 calc R U . . .
H66B H 0.315717 0.566361 0.190244 0.040 Uiso 1 1 calc R U . . .
H66C H 0.314063 0.521644 0.271293 0.040 Uiso 1 1 calc R U . . .
C67A C -0.0319(3) 0.31995(15) 0.9594(3) 0.0293(8) Uani 0.485(5) 1 d G . P A 1
C68A C 0.0019(3) 0.32960(14) 0.8482(3) 0.0293(8) Uani 0.485(5) 1 d G . P A 1
H68A H 0.075025 0.345488 0.834090 0.035 Uiso 0.485(5) 1 calc R U P A 1
C69A C -0.0714(3) 0.31602(13) 0.7578(2) 0.0293(8) Uani 0.485(5) 1 d G . P A 1
H69A H -0.048287 0.322616 0.681781 0.035 Uiso 0.485(5) 1 calc R U P A 1
C70A C -0.1784(3) 0.29278(14) 0.7784(3) 0.0293(8) Uani 0.485(5) 1 d G . P A 1
H70A H -0.228424 0.283490 0.716600 0.035 Uiso 0.485(5) 1 calc R U P A 1
C71A C -0.2121(3) 0.28312(13) 0.8896(3) 0.0293(8) Uani 0.485(5) 1 d G . P A 1
H71A H -0.285250 0.267236 0.903727 0.035 Uiso 0.485(5) 1 calc R U P A 1
C72A C -0.1389(3) 0.29671(13) 0.9801(3) 0.0293(8) Uani 0.485(5) 1 d G . P A 1
H72A H -0.161939 0.290108 1.056038 0.035 Uiso 0.485(5) 1 calc R U P A 1
C73 C 0.1282(2) 0.36347(8) 1.0480(2) 0.0183(3) Uani 1 1 d . . . . .
C74A C 0.1710(6) 0.3799(3) 1.1747(6) 0.0183(3) Uani 0.485(5) 1 d . . P A 1
H74A H 0.123846 0.365477 1.236383 0.022 Uiso 0.485(5) 1 calc R U P A 1
H74B H 0.258026 0.375691 1.188756 0.022 Uiso 0.485(5) 1 calc R U P A 1
C75A C 0.1407(8) 0.4237(4) 1.1546(9) 0.0183(3) Uani 0.485(5) 1 d . . P A 1
H75A H 0.210930 0.444800 1.155113 0.022 Uiso 0.485(5) 1 calc R U P A 1
H75B H 0.079153 0.435223 1.207888 0.022 Uiso 0.485(5) 1 calc R U P A 1
C76 C 0.0886(2) 0.41521(8) 1.0304(2) 0.0183(3) Uani 1 1 d . . . . .
H76 H -0.000552 0.419043 1.025593 0.022 Uiso 1 1 calc R U . A 1
C77 C 0.1548(2) 0.44188(8) 0.9383(2) 0.0192(5) Uani 1 1 d . . . . .
H77 H 0.120334 0.432599 0.862744 0.023 Uiso 1 1 calc R U . . .
C78 C 0.3131(2) 0.38336(8) 0.93410(19) 0.0171(5) Uani 1 1 d . . . . .
C79 C 0.2406(2) 0.34967(8) 0.98634(19) 0.0163(5) Uani 1 1 d . . . . .
C80 C 0.2788(2) 0.30359(9) 0.9869(2) 0.0260(6) Uani 1 1 d . . . . .
H80 H 0.231203 0.280615 1.023040 0.031 Uiso 1 1 calc R U . . .
C81 C 0.3850(3) 0.29076(10) 0.9357(3) 0.0337(6) Uani 1 1 d . . . . .
H81 H 0.409988 0.259182 0.936980 0.040 Uiso 1 1 calc R U . . .
C82 C 0.4549(2) 0.32402(10) 0.8824(3) 0.0297(6) Uani 1 1 d . . . . .
H82 H 0.527571 0.315191 0.846631 0.036 Uiso 1 1 calc R U . . .
C83 C 0.4189(2) 0.37009(9) 0.8814(2) 0.0229(6) Uani 1 1 d . . . . .
H83 H 0.466819 0.392765 0.844519 0.027 Uiso 1 1 calc R U . . .
C84 C 0.1408(2) 0.49425(8) 0.95095(19) 0.0162(5) Uani 1 1 d . . . . .
C85 C -0.0137(2) 0.55275(8) 0.9993(2) 0.0161(5) Uani 1 1 d . . . . .
C86 C -0.1419(2) 0.54546(9) 1.0373(2) 0.0257(5) Uani 1 1 d . . . . .
H86A H -0.186526 0.528570 0.978167 0.039 Uiso 1 1 calc R U . . .
H86B H -0.179892 0.575699 1.050374 0.039 Uiso 1 1 calc R U . . .
H86C H -0.142091 0.527405 1.108086 0.039 Uiso 1 1 calc R U . . .
C87 C 0.0597(2) 0.57634(9) 1.0920(2) 0.0233(5) Uani 1 1 d . . . . .
H87A H 0.062428 0.556431 1.159647 0.035 Uiso 1 1 calc R U . . .
H87B H 0.022765 0.606190 1.111320 0.035 Uiso 1 1 calc R U . . .
H87C H 0.141523 0.581632 1.064785 0.035 Uiso 1 1 calc R U . . .
C88 C -0.0096(2) 0.57849(8) 0.8866(2) 0.0199(5) Uani 1 1 d . . . . .
H88A H 0.073981 0.581538 0.862344 0.030 Uiso 1 1 calc R U . . .
H88B H -0.044903 0.609463 0.895604 0.030 Uiso 1 1 calc R U . . .
H88C H -0.055208 0.561076 0.828962 0.030 Uiso 1 1 calc R U . . .
N1 N 1.2134(2) 0.67987(7) 0.5017(2) 0.0275(5) Uani 1 1 d . . . . .
N2 N 0.95965(18) 0.57378(7) 0.44841(19) 0.0227(4) Uani 1 1 d . . . . .
N3 N 0.69544(17) 0.67554(7) 0.71551(18) 0.0192(4) Uani 1 1 d . . . . .
N4 N 0.45501(17) 0.57065(7) 0.81060(18) 0.0179(4) Uani 1 1 d . . . . .
N5 N 0.5388(2) 0.32300(7) 0.25386(18) 0.0263(5) Uani 1 1 d . . . . .
N6 N 0.7853(2) 0.42919(8) 0.3246(2) 0.0331(6) Uani 1 1 d . . . . .
N7B N 0.0261(4) 0.32926(16) 1.0168(4) 0.0183(3) Uani 0.515(5) 1 d . . P A 2
H7B H -0.002523 0.312620 1.073274 0.022 Uiso 0.515(5) 1 calc R U P A 2
N8 N 0.28067(19) 0.43036(7) 0.9394(2) 0.0242(5) Uani 1 1 d . . . . .
O1 O 1.02462(15) 0.48203(6) 0.45051(16) 0.0263(4) Uani 1 1 d . . . . .
O2 O 1.21758(14) 0.50262(5) 0.48724(13) 0.0166(3) Uani 1 1 d . . . . .
O3 O 0.52335(15) 0.47983(6) 0.82350(15) 0.0219(4) Uani 1 1 d . . . . .
O4 O 0.71363(14) 0.49910(5) 0.77607(13) 0.0180(3) Uani 1 1 d . . . . .
O5 O 0.72019(15) 0.52012(6) 0.31939(16) 0.0261(4) Uani 1 1 d . . . . .
O6 O 0.52932(14) 0.49949(5) 0.27441(13) 0.0182(3) Uani 1 1 d . . . . .
O7 O 0.21919(14) 0.52177(6) 0.93038(14) 0.0218(4) Uani 1 1 d . . . . .
O8 O 0.02932(14) 0.50419(5) 0.98271(14) 0.0191(3) Uani 1 1 d . . . . .
C70B C -0.1374(3) 0.30659(12) 0.7006(3) 0.0312(8) Uani 0.515(5) 1 d G . P A 2
H70B H -0.175488 0.301466 0.628980 0.037 Uiso 0.515(5) 1 calc R U P A 2
C72B C -0.1884(2) 0.28905(12) 0.7993(3) 0.0312(8) Uani 0.515(5) 1 d G . P A 2
H72B H -0.261237 0.271952 0.795131 0.037 Uiso 0.515(5) 1 calc R U P A 2
C71B C -0.1327(3) 0.29655(12) 0.9041(3) 0.0312(8) Uani 0.515(5) 1 d G . P A 2
H71B H -0.167513 0.284564 0.971536 0.037 Uiso 0.515(5) 1 calc R U P A 2
C67B C -0.0261(3) 0.32157(13) 0.9102(2) 0.0312(8) Uani 0.515(5) 1 d G . P A 2
C69B C 0.0248(3) 0.33910(13) 0.8115(3) 0.0312(8) Uani 0.515(5) 1 d G . P A 2
H69B H 0.097713 0.356203 0.815644 0.037 Uiso 0.515(5) 1 calc R U P A 2
C68B C -0.0308(3) 0.33161(12) 0.7067(3) 0.0312(8) Uani 0.515(5) 1 d G . P A 2
H68B H 0.003990 0.343593 0.639237 0.037 Uiso 0.515(5) 1 calc R U P A 2
N7A N 0.0407(4) 0.32987(17) 1.0555(5) 0.0183(3) Uani 0.485(5) 1 d . . P A 1
H7A H 0.030115 0.314682 1.119624 0.022 Uiso 0.485(5) 1 calc R U P A 1
C74B C 0.1328(6) 0.3704(2) 1.1749(5) 0.0239(14) Uani 0.515(5) 1 d . . P A 2
H74C H 0.211600 0.362882 1.209877 0.029 Uiso 0.515(5) 1 calc R U P A 2
H74D H 0.066721 0.354902 1.215934 0.029 Uiso 0.515(5) 1 calc R U P A 2
C75B C 0.1103(7) 0.4284(3) 1.1534(7) 0.0271(17) Uani 0.515(5) 1 d . . P A 2
H75C H 0.039211 0.441232 1.192365 0.032 Uiso 0.515(5) 1 calc R U P A 2
H75D H 0.182346 0.447898 1.166499 0.032 Uiso 0.515(5) 1 calc R U P A 2
H400 H 0.410(2) 0.5501(11) 0.847(2) 0.019(7) Uiso 1 1 d . . . . .
H600 H 0.829(3) 0.4485(14) 0.356(3) 0.039(10) Uiso 1 1 d . . . . .
H100 H 1.252(3) 0.6882(12) 0.563(3) 0.036(9) Uiso 1 1 d . . . . .
H500 H 0.494(3) 0.3185(11) 0.190(3) 0.036(9) Uiso 1 1 d . . . . .
H200 H 0.910(3) 0.5506(12) 0.417(3) 0.036(9) Uiso 1 1 d . . . . .
H300 H 0.731(3) 0.6768(11) 0.645(3) 0.036(8) Uiso 1 1 d . . . . .
H800 H 0.324(3) 0.4484(11) 0.900(3) 0.026(8) Uiso 1 1 d . . . . .

loop_
_atom_site_aniso_label
_atom_site_aniso_U_11
_atom_site_aniso_U_22
_atom_site_aniso_U_33
_atom_site_aniso_U_23
_atom_site_aniso_U_13
_atom_site_aniso_U_12
C1 0.0267(14) 0.0135(13) 0.073(2) -0.0050(13) -0.0214(15) 0.0008(11)
C2 0.0177(14) 0.0167(13) 0.100(3) 0.0104(16) 0.0025(16) -0.0001(11)
C3 0.0283(15) 0.0197(14) 0.072(2) 0.0146(14) 0.0108(14) 0.0022(12)
C4 0.0285(14) 0.0197(13) 0.0412(16) 0.0113(11) 0.0064(12) 0.0045(11)
C5 0.0180(12) 0.0175(12) 0.0335(14) 0.0030(10) -0.0053(10) 0.0001(9)
C6 0.0217(13) 0.0122(11) 0.0395(15) 0.0004(10) -0.0081(11) 0.0029(10)
C7 0.0272(13) 0.0189(13) 0.0177(12) -0.0048(9) -0.0023(10) 0.0052(10)
C8 0.0517(18) 0.0310(15) 0.0170(13) -0.0069(11) -0.0017(12) 0.0146(13)
C9 0.0489(17) 0.0297(15) 0.0157(12) -0.0037(11) -0.0047(11) 0.0133(13)
C10 0.0213(12) 0.0180(12) 0.0155(11) -0.0031(9) -0.0014(9) 0.0033(10)
C11 0.0139(11) 0.0178(12) 0.0168(11) 0.0002(9) -0.0001(9) 0.0018(9)
C12 0.0170(12) 0.0215(12) 0.0245(12) 0.0037(10) 0.0063(9) 0.0045(10)
C13 0.0220(12) 0.0212(12) 0.0171(11) -0.0018(9) 0.0044(9) 0.0059(10)
C14 0.0274(13) 0.0208(12) 0.0274(13) -0.0032(10) 0.0012(10) 0.0046(10)
C15 0.0294(14) 0.0208(13) 0.0324(14) 0.0020(11) 0.0016(11) 0.0100(11)
C16 0.0189(13) 0.0306(15) 0.0361(15) 0.0052(12) 0.0013(11) 0.0083(11)
C17 0.0170(13) 0.0249(14) 0.0384(15) 0.0050(12) 0.0016(11) 0.0015(11)
C18 0.0168(11) 0.0195(12) 0.0133(10) -0.0009(9) 0.0016(8) 0.0008(10)
C19 0.0155(11) 0.0173(12) 0.0182(11) 0.0034(9) -0.0015(9) 0.0030(9)
C20 0.0284(14) 0.0334(15) 0.0238(13) 0.0107(11) 0.0066(11) 0.0067(11)
C21 0.0219(12) 0.0209(12) 0.0239(12) -0.0021(10) -0.0010(10) 0.0041(10)
C22 0.0202(13) 0.0246(13) 0.0318(14) 0.0032(11) -0.0068(10) 0.0011(10)
C23 0.0185(12) 0.0160(12) 0.0444(15) 0.0009(11) 0.0038(11) 0.0014(10)
C24 0.0189(13) 0.0166(12) 0.0591(19) -0.0033(12) -0.0035(12) -0.0005(10)
C25 0.0284(14) 0.0184(13) 0.0536(17) -0.0129(12) -0.0168(13) 0.0040(11)
C26 0.0333(14) 0.0187(12) 0.0309(13) -0.0077(10) -0.0084(11) 0.0050(10)
C27 0.0213(12) 0.0166(12) 0.0312(13) -0.0033(10) -0.0026(10) -0.0003(10)
C28 0.0154(11) 0.0118(11) 0.0317(13) -0.0019(9) 0.0004(10) 0.0019(9)
C29 0.0174(11) 0.0142(11) 0.0172(11) 0.0016(9) -0.0006(9) -0.0009(9)
C30 0.0137(10) 0.0166(11) 0.0150(11) 0.0012(8) 0.0004(8) 0.0003(9)
C31 0.0350(14) 0.0213(13) 0.0161(12) 0.0018(10) 0.0034(10) 0.0020(11)
C32 0.0245(12) 0.0241(13) 0.0148(11) 0.0022(10) -0.0006(9) 0.0027(10)
C33 0.0135(11) 0.0166(12) 0.0159(11) 0.0016(9) 0.0005(8) 0.0000(9)
C34 0.0157(11) 0.0146(11) 0.0175(11) 0.0007(9) -0.0017(9) 0.0017(9)
C35 0.0148(11) 0.0167(11) 0.0150(11) 0.0007(9) -0.0012(8) 0.0008(9)
C36 0.0217(12) 0.0157(11) 0.0248(12) 0.0028(9) 0.0034(9) -0.0014(9)
C37 0.0269(13) 0.0154(12) 0.0299(13) -0.0004(10) 0.0020(11) 0.0051(10)
C38 0.0191(12) 0.0223(13) 0.0282(13) 0.0004(10) 0.0035(10) 0.0047(10)
C39 0.0169(12) 0.0187(12) 0.0242(12) 0.0013(10) 0.0016(9) -0.0008(9)
C40 0.0146(11) 0.0192(12) 0.0124(10) 0.0018(9) -0.0009(8) 0.0007(9)
C41 0.0169(11) 0.0192(12) 0.0213(12) -0.0049(9) -0.0016(9) 0.0056(9)
C42 0.0273(13) 0.0199(13) 0.0265(13) -0.0009(10) -0.0065(10) 0.0086(11)
C43 0.0259(14) 0.0354(15) 0.0228(13) -0.0111(11) -0.0057(11) 0.0060(12)
C44 0.0201(13) 0.0323(15) 0.0404(16) -0.0089(12) 0.0060(11) 0.0051(11)
C45 0.0219(13) 0.0182(12) 0.0294(13) 0.0028(10) -0.0004(10) -0.0016(10)
C46 0.0293(13) 0.0215(13) 0.0335(14) 0.0051(11) 0.0047(11) 0.0008(11)
C47 0.0302(15) 0.0242(14) 0.0565(19) 0.0088(13) 0.0123(13) 0.0010(12)
C48 0.0195(14) 0.0181(14) 0.076(2) -0.0015(14) 0.0022(14) -0.0001(11)
C49 0.0269(14) 0.0164(13) 0.0549(18) -0.0074(12) -0.0082(13) 0.0052(11)
C50 0.0229(13) 0.0130(12) 0.0362(14) -0.0020(10) -0.0049(11) 0.0045(10)
C51 0.0355(14) 0.0166(12) 0.0161(12) -0.0029(9) -0.0021(10) 0.0046(11)
C52 0.070(2) 0.0260(15) 0.0165(13) -0.0015(11) 0.0002(13) 0.0103(14)
C53 0.125(3) 0.0236(16) 0.0167(14) -0.0028(11) -0.0084(17) 0.0147(18)
C54 0.0297(13) 0.0150(12) 0.0178(12) 0.0001(9) -0.0044(10) 0.0042(10)
C55 0.0202(12) 0.0195(12) 0.0199(12) 0.0010(10) 0.0000(9) 0.0021(10)
C56 0.0182(12) 0.0200(13) 0.0385(15) 0.0076(11) 0.0088(11) 0.0037(10)
C57 0.0269(13) 0.0203(12) 0.0183(11) 0.0023(10) 0.0083(10) 0.0048(10)
C58 0.0369(15) 0.0195(12) 0.0284(14) 0.0029(10) 0.0038(11) 0.0052(11)
C59 0.0336(15) 0.0213(14) 0.0442(17) 0.0098(12) 0.0110(13) 0.0101(12)
C60 0.0159(13) 0.0325(16) 0.078(2) 0.0221(16) 0.0042(13) 0.0070(12)
C61 0.0141(13) 0.0243(15) 0.082(2) 0.0121(15) 0.0012(14) 0.0006(11)
C62 0.0161(11) 0.0187(12) 0.0162(11) -0.0020(9) -0.0005(9) 0.0022(10)
C63 0.0175(11) 0.0149(11) 0.0161(11) 0.0023(9) -0.0022(9) 0.0039(9)
C64 0.0309(14) 0.0321(15) 0.0213(12) 0.0073(11) 0.0056(10) 0.0080(11)
C65 0.0179(11) 0.0196(13) 0.0210(12) -0.0020(10) -0.0003(9) 0.0054(10)
C66 0.0223(13) 0.0243(13) 0.0331(14) -0.0016(11) -0.0099(11) 0.0027(10)
C67A 0.0212(13) 0.0182(13) 0.0482(17) -0.0096(11) -0.0095(11) 0.0020(9)
C68A 0.0212(13) 0.0182(13) 0.0482(17) -0.0096(11) -0.0095(11) 0.0020(9)
C69A 0.0212(13) 0.0182(13) 0.0482(17) -0.0096(11) -0.0095(11) 0.0020(9)
C70A 0.0212(13) 0.0182(13) 0.0482(17) -0.0096(11) -0.0095(11) 0.0020(9)
C71A 0.0212(13) 0.0182(13) 0.0482(17) -0.0096(11) -0.0095(11) 0.0020(9)
C72A 0.0212(13) 0.0182(13) 0.0482(17) -0.0096(11) -0.0095(11) 0.0020(9)
C73 0.0207(7) 0.0153(7) 0.0192(7) 0.0029(6) 0.0050(6) 0.0008(6)
C74A 0.0207(7) 0.0153(7) 0.0192(7) 0.0029(6) 0.0050(6) 0.0008(6)
C75A 0.0207(7) 0.0153(7) 0.0192(7) 0.0029(6) 0.0050(6) 0.0008(6)
C76 0.0207(7) 0.0153(7) 0.0192(7) 0.0029(6) 0.0050(6) 0.0008(6)
C77 0.0202(12) 0.0169(12) 0.0205(12) -0.0003(9) 0.0017(9) 0.0009(9)
C78 0.0183(11) 0.0160(11) 0.0168(11) -0.0012(9) -0.0018(9) -0.0004(9)
C79 0.0165(11) 0.0154(11) 0.0171(11) 0.0000(9) -0.0025(9) 0.0001(9)
C80 0.0229(13) 0.0170(12) 0.0382(14) 0.0045(10) 0.0045(11) 0.0004(10)
C81 0.0282(14) 0.0173(13) 0.0558(18) 0.0012(12) 0.0095(13) 0.0086(11)
C82 0.0197(13) 0.0260(15) 0.0436(16) -0.0009(12) 0.0071(11) 0.0079(11)
C83 0.0170(12) 0.0213(14) 0.0303(14) 0.0027(10) 0.0037(10) 0.0011(10)
C84 0.0156(11) 0.0172(11) 0.0158(11) 0.0017(9) 0.0009(8) 0.0010(9)
C85 0.0160(11) 0.0123(11) 0.0201(11) -0.0010(9) 0.0021(9) 0.0037(9)
C86 0.0185(12) 0.0223(13) 0.0363(14) 0.0016(11) 0.0050(10) 0.0013(10)
C87 0.0228(12) 0.0279(14) 0.0192(12) -0.0044(10) -0.0011(10) 0.0044(11)
C88 0.0198(12) 0.0185(12) 0.0213(12) 0.0002(9) -0.0027(9) 0.0017(10)
N1 0.0333(12) 0.0180(11) 0.0311(12) -0.0086(9) -0.0141(10) 0.0014(9)
N2 0.0153(10) 0.0197(11) 0.0331(11) 0.0055(9) 0.0025(9) 0.0033(9)
N3 0.0179(10) 0.0195(10) 0.0204(10) 0.0042(8) 0.0035(8) -0.0037(8)
N4 0.0137(9) 0.0133(9) 0.0267(10) 0.0012(8) 0.0037(8) 0.0002(8)
N5 0.0361(12) 0.0193(11) 0.0233(11) -0.0058(9) -0.0109(10) -0.0001(9)
N6 0.0180(11) 0.0167(11) 0.0645(17) 0.0043(11) -0.0032(11) 0.0022(9)
N7B 0.0207(7) 0.0153(7) 0.0192(7) 0.0029(6) 0.0050(6) 0.0008(6)
N8 0.0195(10) 0.0151(10) 0.0382(12) 0.0069(9) 0.0125(9) 0.0009(9)
O1 0.0166(9) 0.0207(9) 0.0416(11) 0.0043(8) -0.0030(7) -0.0008(7)
O2 0.0148(8) 0.0167(8) 0.0182(8) 0.0001(6) -0.0008(6) 0.0018(6)
O3 0.0177(9) 0.0171(8) 0.0309(9) 0.0026(7) 0.0046(7) 0.0007(7)
O4 0.0154(8) 0.0171(8) 0.0216(8) 0.0001(7) 0.0025(6) 0.0032(6)
O5 0.0169(9) 0.0190(9) 0.0423(11) 0.0007(8) -0.0037(7) 0.0002(7)
O6 0.0173(8) 0.0152(8) 0.0221(8) 0.0002(7) -0.0034(6) 0.0022(6)
O7 0.0172(8) 0.0163(8) 0.0320(9) 0.0035(7) 0.0050(7) -0.0007(7)
O8 0.0168(8) 0.0150(8) 0.0257(9) 0.0028(7) 0.0030(6) 0.0006(6)
C70B 0.0210(12) 0.0162(11) 0.0561(18) -0.0101(10) -0.0085(10) 0.0009(9)
C72B 0.0210(12) 0.0162(11) 0.0561(18) -0.0101(10) -0.0085(10) 0.0009(9)
C71B 0.0210(12) 0.0162(11) 0.0561(18) -0.0101(10) -0.0085(10) 0.0009(9)
C67B 0.0210(12) 0.0162(11) 0.0561(18) -0.0101(10) -0.0085(10) 0.0009(9)
C69B 0.0210(12) 0.0162(11) 0.0561(18) -0.0101(10) -0.0085(10) 0.0009(9)
C68B 0.0210(12) 0.0162(11) 0.0561(18) -0.0101(10) -0.0085(10) 0.0009(9)
N7A 0.0207(7) 0.0153(7) 0.0192(7) 0.0029(6) 0.0050(6) 0.0008(6)
C74B 0.035(4) 0.018(3) 0.019(2) 0.008(2) 0.007(3) 0.003(2)
C75B 0.036(5) 0.026(3) 0.020(2) 0.000(2) 0.002(3) 0.016(3)

loop_
_atom_type_symbol
_atom_type_description
_atom_type_scat_dispersion_real
_atom_type_scat_dispersion_imag
_atom_type_scat_source
C C 0.0179 0.0091 'International Tables Vol C Tables 4.2.6.8 and 6.1.1.4'
H H 0.0000 0.0000 'International Tables Vol C Tables 4.2.6.8 and 6.1.1.4'
N N 0.0311 0.0181 'International Tables Vol C Tables 4.2.6.8 and 6.1.1.4'
O O 0.0495 0.0323 'International Tables Vol C Tables 4.2.6.8 and 6.1.1.4'

loop_
_geom_angle_atom_site_label_1
_geom_angle_atom_site_label_2
_geom_angle_atom_site_label_3
_geom_angle
_geom_angle_site_symmetry_1
_geom_angle_site_symmetry_3
_geom_angle_publ_flag
C2 C1 C6 120.4(3) . . ?
C2 C1 H1 119.8 . . ?
C6 C1 H1 119.8 . . ?
C3 C2 C1 121.3(3) . . ?
C3 C2 H2 119.4 . . ?
C1 C2 H2 119.4 . . ?
C2 C3 C4 119.1(3) . . ?
C2 C3 H3 120.4 . . ?
C4 C3 H3 120.4 . . ?
C3 C4 C5 120.8(3) . . ?
C3 C4 H4 119.6 . . ?
C5 C4 H4 119.6 . . ?
C4 C5 C6 121.1(2) . . ?
C4 C5 H5 119.5 . . ?
C6 C5 H5 119.5 . . ?
N1 C6 C5 122.5(2) . . ?
N1 C6 C1 120.2(2) . . ?
C5 C6 C1 117.3(3) . . ?
N1 C7 C13 112.4(2) . . ?
N1 C7 C8 111.0(2) . . ?
C13 C7 C8 113.7(2) . . ?
N1 C7 C10 114.1(2) . . ?
C13 C7 C10 114.98(19) . . ?
C8 C7 C10 88.47(18) . . ?
C9 C8 C7 90.8(2) . . ?
C9 C8 H8A 113.5 . . ?
C7 C8 H8A 113.5 . . ?
C9 C8 H8B 113.5 . . ?
C7 C8 H8B 113.5 . . ?
H8A C8 H8B 110.8 . . ?
C8 C9 C10 89.9(2) . . ?
C8 C9 H9A 113.7 . . ?
C10 C9 H9A 113.7 . . ?
C8 C9 H9B 113.7 . . ?
C10 C9 H9B 113.7 . . ?
H9A C9 H9B 110.9 . . ?
C11 C10 C9 115.0(2) . . ?
C11 C10 C7 114.21(19) . . ?
C9 C10 C7 90.07(18) . . ?
C11 C10 H10 111.9 . . ?
C9 C10 H10 111.9 . . ?
C7 C10 H10 111.9 . . ?
N2 C11 C10 110.57(19) . . ?
N2 C11 C18 108.62(19) . . ?
C10 C11 C18 112.93(18) . . ?
N2 C11 H11 108.2 . . ?
C10 C11 H11 108.2 . . ?
C18 C11 H11 108.2 . . ?
C17 C12 C13 119.9(2) . . ?
C17 C12 N2 121.1(2) . . ?
C13 C12 N2 119.0(2) . . ?
C14 C13 C12 118.7(2) . . ?
C14 C13 C7 122.7(2) . . ?
C12 C13 C7 118.6(2) . . ?
C15 C14 C13 121.2(2) . . ?
C15 C14 H14 119.4 . . ?
C13 C14 H14 119.4 . . ?
C14 C15 C16 119.7(2) . . ?
C14 C15 H15 120.2 . . ?
C16 C15 H15 120.2 . . ?
C17 C16 C15 120.0(2) . . ?
C17 C16 H16 120.0 . . ?
C15 C16 H16 120.0 . . ?
C16 C17 C12 120.5(3) . . ?
C16 C17 H17 119.8 . . ?
C12 C17 H17 119.8 . . ?
O1 C18 O2 126.6(2) . . ?
O1 C18 C11 123.6(2) . . ?
O2 C18 C11 109.86(18) . . ?
O2 C19 C21 109.48(18) . . ?
O2 C19 C20 110.00(18) . . ?
C21 C19 C20 113.4(2) . . ?
O2 C19 C22 101.94(18) . . ?
C21 C19 C22 110.9(2) . . ?
C20 C19 C22 110.5(2) . . ?
C19 C20 H20A 109.5 . . ?
C19 C20 H20B 109.5 . . ?
H20A C20 H20B 109.5 . . ?
C19 C20 H20C 109.5 . . ?
H20A C20 H20C 109.5 . . ?
H20B C20 H20C 109.5 . . ?
C19 C21 H21A 109.5 . . ?
C19 C21 H21B 109.5 . . ?
H21A C21 H21B 109.5 . . ?
C19 C21 H21C 109.5 . . ?
H21A C21 H21C 109.5 . . ?
H21B C21 H21C 109.5 . . ?
C19 C22 H22A 109.5 . . ?
C19 C22 H22B 109.5 . . ?
H22A C22 H22B 109.5 . . ?
C19 C22 H22C 109.5 . . ?
H22A C22 H22C 109.5 . . ?
H22B C22 H22C 109.5 . . ?
C24 C23 C28 120.9(3) . . ?
C24 C23 H23 119.6 . . ?
C28 C23 H23 119.6 . . ?
C23 C24 C25 121.0(2) . . ?
C23 C24 H24 119.5 . . ?
C25 C24 H24 119.5 . . ?
C24 C25 C26 118.8(2) . . ?
C24 C25 H25 120.6 . . ?
C26 C25 H25 120.6 . . ?
C25 C26 C27 121.2(3) . . ?
C25 C26 H26 119.4 . . ?
C27 C26 H26 119.4 . . ?
C26 C27 C28 120.1(2) . . ?
C26 C27 H27 119.9 . . ?
C28 C27 H27 119.9 . . ?
N3 C28 C27 123.3(2) . . ?
N3 C28 C23 118.7(2) . . ?
C27 C28 C23 118.0(2) . . ?
N3 C29 C35 112.62(19) . . ?
N3 C29 C32 110.29(19) . . ?
C35 C29 C32 113.47(19) . . ?
N3 C29 C30 114.15(18) . . ?
C35 C29 C30 115.46(18) . . ?
C32 C29 C30 88.63(17) . . ?
C33 C30 C31 115.84(19) . . ?
C33 C30 C29 114.10(18) . . ?
C31 C30 C29 89.79(17) . . ?
C33 C30 H30 111.8 . . ?
C31 C30 H30 111.8 . . ?
C29 C30 H30 111.8 . . ?
C32 C31 C30 90.29(18) . . ?
C32 C31 H31A 113.6 . . ?
C30 C31 H31A 113.6 . . ?
C32 C31 H31B 113.6 . . ?
C30 C31 H31B 113.6 . . ?
H31A C31 H31B 110.9 . . ?
C31 C32 C29 90.73(17) . . ?
C31 C32 H32A 113.5 . . ?
C29 C32 H32A 113.5 . . ?
C31 C32 H32B 113.5 . . ?
C29 C32 H32B 113.5 . . ?
H32A C32 H32B 110.8 . . ?
N4 C33 C30 110.88(18) . . ?
N4 C33 C40 108.61(18) . . ?
C30 C33 C40 113.16(19) . . ?
N4 C33 H33 108.0 . . ?
C30 C33 H33 108.0 . . ?
C40 C33 H33 108.0 . . ?
C39 C34 C35 119.4(2) . . ?
C39 C34 N4 121.0(2) . . ?
C35 C34 N4 119.5(2) . . ?
C36 C35 C34 119.1(2) . . ?
C36 C35 C29 122.1(2) . . ?
C34 C35 C29 118.6(2) . . ?
C37 C36 C35 121.1(2) . . ?
C37 C36 H36 119.4 . . ?
C35 C36 H36 119.4 . . ?
C38 C37 C36 119.6(2) . . ?
C38 C37 H37 120.2 . . ?
C36 C37 H37 120.2 . . ?
C37 C38 C39 120.3(2) . . ?
C37 C38 H38 119.9 . . ?
C39 C38 H38 119.9 . . ?
C38 C39 C34 120.5(2) . . ?
C38 C39 H39 119.8 . . ?
C34 C39 H39 119.8 . . ?
O3 C40 O4 126.3(2) . . ?
O3 C40 C33 123.5(2) . . ?
O4 C40 C33 110.15(18) . . ?
O4 C41 C42 109.76(19) . . ?
O4 C41 C44 101.98(19) . . ?
C42 C41 C44 111.5(2) . . ?
O4 C41 C43 109.94(18) . . ?
C42 C41 C43 112.7(2) . . ?
C44 C41 C43 110.4(2) . . ?
C41 C42 H42A 109.5 . . ?
C41 C42 H42B 109.5 . . ?
H42A C42 H42B 109.5 . . ?
C41 C42 H42C 109.5 . . ?
H42A C42 H42C 109.5 . . ?
H42B C42 H42C 109.5 . . ?
C41 C43 H43A 109.5 . . ?
C41 C43 H43B 109.5 . . ?
H43A C43 H43B 109.5 . . ?
C41 C43 H43C 109.5 . . ?
H43A C43 H43C 109.5 . . ?
H43B C43 H43C 109.5 . . ?
C41 C44 H44A 109.5 . . ?
C41 C44 H44B 109.5 . . ?
H44A C44 H44B 109.5 . . ?
C41 C44 H44C 109.5 . . ?
H44A C44 H44C 109.5 . . ?
H44B C44 H44C 109.5 . . ?
C46 C45 C50 120.5(2) . . ?
C46 C45 H45 119.7 . . ?
C50 C45 H45 119.7 . . ?
C47 C46 C45 121.2(3) . . ?
C47 C46 H46 119.4 . . ?
C45 C46 H46 119.4 . . ?
C46 C47 C48 118.6(3) . . ?
C46 C47 H47 120.7 . . ?
C48 C47 H47 120.7 . . ?
C47 C48 C49 120.8(3) . . ?
C47 C48 H48 119.6 . . ?
C49 C48 H48 119.6 . . ?
C48 C49 C50 120.9(3) . . ?
C48 C49 H49 119.6 . . ?
C50 C49 H49 119.6 . . ?
C45 C50 C49 118.0(3) . . ?
C45 C50 N5 122.7(2) . . ?
C49 C50 N5 119.3(2) . . ?
N5 C51 C57 112.7(2) . . ?
N5 C51 C52 111.0(2) . . ?
C57 C51 C52 113.0(2) . . ?
N5 C51 C54 114.7(2) . . ?
C57 C51 C54 115.2(2) . . ?
C52 C51 C54 87.93(18) . . ?
C53 C52 C51 90.7(2) . . ?
C53 C52 H52A 113.5 . . ?
C51 C52 H52A 113.5 . . ?
C53 C52 H52B 113.5 . . ?
C51 C52 H52B 113.5 . . ?
H52A C52 H52B 110.8 . . ?
C54 C53 C52 90.6(2) . . ?
C54 C53 H53A 113.5 . . ?
C52 C53 H53A 113.5 . . ?
C54 C53 H53B 113.5 . . ?
C52 C53 H53B 113.5 . . ?
H53A C53 H53B 110.8 . . ?
C55 C54 C53 116.2(2) . . ?
C55 C54 C51 115.26(19) . . ?
C53 C54 C51 90.79(19) . . ?
C55 C54 H54 111.1 . . ?
C53 C54 H54 111.1 . . ?
C51 C54 H54 111.1 . . ?
N6 C55 C54 110.8(2) . . ?
N6 C55 C62 108.6(2) . . ?
C54 C55 C62 112.38(19) . . ?
N6 C55 H55 108.3 . . ?
C54 C55 H55 108.3 . . ?
C62 C55 H55 108.3 . . ?
C61 C56 N6 120.7(3) . . ?
C61 C56 C57 119.5(2) . . ?
N6 C56 C57 119.8(2) . . ?
C58 C57 C56 118.9(2) . . ?
C58 C57 C51 121.5(2) . . ?
C56 C57 C51 119.5(2) . . ?
C59 C58 C57 121.5(3) . . ?
C59 C58 H58 119.3 . . ?
C57 C58 H58 119.3 . . ?
C60 C59 C58 119.3(3) . . ?
C60 C59 H59 120.4 . . ?
C58 C59 H59 120.4 . . ?
C59 C60 C61 120.6(3) . . ?
C59 C60 H60 119.7 . . ?
C61 C60 H60 119.7 . . ?
C60 C61 C56 120.2(3) . . ?
C60 C61 H61 119.9 . . ?
C56 C61 H61 119.9 . . ?
O5 C62 O6 126.5(2) . . ?
O5 C62 C55 123.8(2) . . ?
O6 C62 C55 109.66(19) . . ?
O6 C63 C64 109.66(18) . . ?
O6 C63 C65 109.19(18) . . ?
C64 C63 C65 113.3(2) . . ?
O6 C63 C66 102.12(18) . . ?
C64 C63 C66 110.9(2) . . ?
C65 C63 C66 111.1(2) . . ?
C63 C64 H64A 109.5 . . ?
C63 C64 H64B 109.5 . . ?
H64A C64 H64B 109.5 . . ?
C63 C64 H64C 109.5 . . ?
H64A C64 H64C 109.5 . . ?
H64B C64 H64C 109.5 . . ?
C63 C65 H65A 109.5 . . ?
C63 C65 H65B 109.5 . . ?
H65A C65 H65B 109.5 . . ?
C63 C65 H65C 109.5 . . ?
H65A C65 H65C 109.5 . . ?
H65B C65 H65C 109.5 . . ?
C63 C66 H66A 109.5 . . ?
C63 C66 H66B 109.5 . . ?
H66A C66 H66B 109.5 . . ?
C63 C66 H66C 109.5 . . ?
H66A C66 H66C 109.5 . . ?
H66B C66 H66C 109.5 . . ?
C68A C67A C72A 120.0 . . ?
C68A C67A N7A 123.6(3) . . ?
C72A C67A N7A 116.3(3) . . ?
C67A C68A C69A 120.0 . . ?
C67A C68A H68A 120.0 . . ?
C69A C68A H68A 120.0 . . ?
C70A C69A C68A 120.0 . . ?
C70A C69A H69A 120.0 . . ?
C68A C69A H69A 120.0 . . ?
C69A C70A C71A 120.0 . . ?
C69A C70A H70A 120.0 . . ?
C71A C70A H70A 120.0 . . ?
C70A C71A C72A 120.0 . . ?
C70A C71A H71A 120.0 . . ?
C72A C71A H71A 120.0 . . ?
C71A C72A C67A 120.0 . . ?
C71A C72A H72A 120.0 . . ?
C67A C72A H72A 120.0 . . ?
N7A C73 C79 116.0(3) . . ?
C74B C73 C79 119.4(3) . . ?
C74B C73 N7B 109.7(3) . . ?
C79 C73 N7B 109.4(2) . . ?
N7A C73 C76 118.5(3) . . ?
C74B C73 C76 90.6(3) . . ?
C79 C73 C76 114.98(19) . . ?
N7B C73 C76 111.6(2) . . ?
N7A C73 C74A 110.3(3) . . ?
C79 C73 C74A 106.2(3) . . ?
C76 C73 C74A 85.6(3) . . ?
C75A C74A C73 92.4(6) . . ?
C75A C74A H74A 113.2 . . ?
C73 C74A H74A 113.2 . . ?
C75A C74A H74B 113.2 . . ?
C73 C74A H74B 113.2 . . ?
H74A C74A H74B 110.6 . . ?
C74A C75A C76 96.2(7) . . ?
C74A C75A H75A 112.5 . . ?
C76 C75A H75A 112.5 . . ?
C74A C75A H75B 112.5 . . ?
C76 C75A H75B 112.5 . . ?
H75A C75A H75B 110.0 . . ?
C75B C76 C77 118.6(4) . . ?
C75B C76 C73 94.0(3) . . ?
C77 C76 C73 115.76(19) . . ?
C77 C76 C75A 113.6(4) . . ?
C73 C76 C75A 85.6(4) . . ?
C77 C76 H76 113.0 . . ?
C73 C76 H76 113.0 . . ?
C75A C76 H76 113.0 . . ?
N8 C77 C84 109.08(19) . . ?
N8 C77 C76 110.82(19) . . ?
C84 C77 C76 112.26(19) . . ?
N8 C77 H77 108.2 . . ?
C84 C77 H77 108.2 . . ?
C76 C77 H77 108.2 . . ?
C83 C78 N8 120.3(2) . . ?
C83 C78 C79 119.8(2) . . ?
N8 C78 C79 119.8(2) . . ?
C80 C79 C78 118.8(2) . . ?
C80 C79 C73 120.3(2) . . ?
C78 C79 C73 120.8(2) . . ?
C81 C80 C79 121.0(2) . . ?
C81 C80 H80 119.5 . . ?
C79 C80 H80 119.5 . . ?
C80 C81 C82 119.9(2) . . ?
C80 C81 H81 120.0 . . ?
C82 C81 H81 120.0 . . ?
C83 C82 C81 120.0(2) . . ?
C83 C82 H82 120.0 . . ?
C81 C82 H82 120.0 . . ?
C82 C83 C78 120.4(2) . . ?
C82 C83 H83 119.8 . . ?
C78 C83 H83 119.8 . . ?
O7 C84 O8 126.5(2) . . ?
O7 C84 C77 123.8(2) . . ?
O8 C84 C77 109.65(19) . . ?
O8 C85 C86 102.37(18) . . ?
O8 C85 C87 109.93(18) . . ?
C86 C85 C87 110.8(2) . . ?
O8 C85 C88 109.30(18) . . ?
C86 C85 C88 111.2(2) . . ?
C87 C85 C88 112.8(2) . . ?
C85 C86 H86A 109.5 . . ?
C85 C86 H86B 109.5 . . ?
H86A C86 H86B 109.5 . . ?
C85 C86 H86C 109.5 . . ?
H86A C86 H86C 109.5 . . ?
H86B C86 H86C 109.5 . . ?
C85 C87 H87A 109.5 . . ?
C85 C87 H87B 109.5 . . ?
H87A C87 H87B 109.5 . . ?
C85 C87 H87C 109.5 . . ?
H87A C87 H87C 109.5 . . ?
H87B C87 H87C 109.5 . . ?
C85 C88 H88A 109.5 . . ?
C85 C88 H88B 109.5 . . ?
H88A C88 H88B 109.5 . . ?
C85 C88 H88C 109.5 . . ?
H88A C88 H88C 109.5 . . ?
H88B C88 H88C 109.5 . . ?
C6 N1 C7 122.8(2) . . ?
C6 N1 H100 113(2) . . ?
C7 N1 H100 117(2) . . ?
C12 N2 C11 114.06(19) . . ?
C12 N2 H200 115(2) . . ?
C11 N2 H200 110.5(19) . . ?
C28 N3 C29 122.79(19) . . ?
C28 N3 H300 115(2) . . ?
C29 N3 H300 110(2) . . ?
C34 N4 C33 114.89(19) . . ?
C34 N4 H400 114.4(18) . . ?
C33 N4 H400 112.4(18) . . ?
C50 N5 C51 121.9(2) . . ?
C50 N5 H500 114(2) . . ?
C51 N5 H500 113(2) . . ?
C56 N6 C55 116.8(2) . . ?
C56 N6 H600 114(3) . . ?
C55 N6 H600 114(2) . . ?
C67B N7B C73 127.9(4) . . ?
C67B N7B H7B 116.1 . . ?
C73 N7B H7B 116.1 . . ?
C78 N8 C77 118.2(2) . . ?
C78 N8 H800 115(2) . . ?
C77 N8 H800 114(2) . . ?
C18 O2 C19 122.54(17) . . ?
C40 O4 C41 122.54(17) . . ?
C62 O6 C63 122.51(17) . . ?
C84 O8 C85 122.70(17) . . ?
C72B C70B C68B 120.0 . . ?
C72B C70B H70B 120.0 . . ?
C68B C70B H70B 120.0 . . ?
C71B C72B C70B 120.0 . . ?
C71B C72B H72B 120.0 . . ?
C70B C72B H72B 120.0 . . ?
C67B C71B C72B 120.0 . . ?
C67B C71B H71B 120.0 . . ?
C72B C71B H71B 120.0 . . ?
C71B C67B C69B 120.0 . . ?
C71B C67B N7B 118.5(3) . . ?
C69B C67B N7B 121.4(3) . . ?
C68B C69B C67B 120.0 . . ?
C68B C69B H69B 120.0 . . ?
C67B C69B H69B 120.0 . . ?
C69B C68B C70B 120.0 . . ?
C69B C68B H68B 120.0 . . ?
C70B C68B H68B 120.0 . . ?
C73 N7A C67A 119.5(4) . . ?
C73 N7A H7A 120.3 . . ?
C67A N7A H7A 120.3 . . ?
C73 C74B C75B 88.8(4) . . ?
C73 C74B H74C 113.8 . . ?
C75B C74B H74C 113.8 . . ?
C73 C74B H74D 113.8 . . ?
C75B C74B H74D 113.8 . . ?
H74C C74B H74D 111.1 . . ?
C76 C75B C74B 85.3(5) . . ?
C76 C75B H75C 114.4 . . ?
C74B C75B H75C 114.4 . . ?
C76 C75B H75D 114.4 . . ?
C74B C75B H75D 114.4 . . ?
H75C C75B H75D 111.6 . . ?

loop_
_geom_bond_atom_site_label_1
_geom_bond_atom_site_label_2
_geom_bond_distance
_geom_bond_site_symmetry_2
_geom_bond_publ_flag
C1 C2 1.385(5) . ?
C1 C6 1.414(4) . ?
C1 H1 0.9500 . ?
C2 C3 1.375(5) . ?
C2 H2 0.9500 . ?
C3 C4 1.377(4) . ?
C3 H3 0.9500 . ?
C4 C5 1.388(4) . ?
C4 H4 0.9500 . ?
C5 C6 1.397(4) . ?
C5 H5 0.9500 . ?
C6 N1 1.382(4) . ?
C7 N1 1.458(3) . ?
C7 C13 1.516(3) . ?
C7 C8 1.558(3) . ?
C7 C10 1.571(3) . ?
C8 C9 1.543(4) . ?
C8 H8A 0.9900 . ?
C8 H8B 0.9900 . ?
C9 C10 1.548(3) . ?
C9 H9A 0.9900 . ?
C9 H9B 0.9900 . ?
C10 C11 1.517(3) . ?
C10 H10 1.0000 . ?
C11 N2 1.462(3) . ?
C11 C18 1.524(3) . ?
C11 H11 1.0000 . ?
C12 C17 1.393(4) . ?
C12 C13 1.402(4) . ?
C12 N2 1.412(3) . ?
C13 C14 1.391(4) . ?
C14 C15 1.385(4) . ?
C14 H14 0.9500 . ?
C15 C16 1.387(4) . ?
C15 H15 0.9500 . ?
C16 C17 1.384(4) . ?
C16 H16 0.9500 . ?
C17 H17 0.9500 . ?
C18 O1 1.207(3) . ?
C18 O2 1.331(3) . ?
C19 O2 1.486(3) . ?
C19 C21 1.510(3) . ?
C19 C20 1.513(3) . ?
C19 C22 1.517(3) . ?
C20 H20A 0.9800 . ?
C20 H20B 0.9800 . ?
C20 H20C 0.9800 . ?
C21 H21A 0.9800 . ?
C21 H21B 0.9800 . ?
C21 H21C 0.9800 . ?
C22 H22A 0.9800 . ?
C22 H22B 0.9800 . ?
C22 H22C 0.9800 . ?
C23 C24 1.375(4) . ?
C23 C28 1.413(3) . ?
C23 H23 0.9500 . ?
C24 C25 1.385(4) . ?
C24 H24 0.9500 . ?
C25 C26 1.389(4) . ?
C25 H25 0.9500 . ?
C26 C27 1.390(4) . ?
C26 H26 0.9500 . ?
C27 C28 1.399(4) . ?
C27 H27 0.9500 . ?
C28 N3 1.386(3) . ?
C29 N3 1.453(3) . ?
C29 C35 1.512(3) . ?
C29 C32 1.556(3) . ?
C29 C30 1.576(3) . ?
C30 C33 1.515(3) . ?
C30 C31 1.546(3) . ?
C30 H30 1.0000 . ?
C31 C32 1.541(3) . ?
C31 H31A 0.9900 . ?
C31 H31B 0.9900 . ?
C32 H32A 0.9900 . ?
C32 H32B 0.9900 . ?
C33 N4 1.458(3) . ?
C33 C40 1.528(3) . ?
C33 H33 1.0000 . ?
C34 C39 1.399(3) . ?
C34 C35 1.400(3) . ?
C34 N4 1.402(3) . ?
C35 C36 1.393(3) . ?
C36 C37 1.386(4) . ?
C36 H36 0.9500 . ?
C37 C38 1.383(4) . ?
C37 H37 0.9500 . ?
C38 C39 1.384(4) . ?
C38 H38 0.9500 . ?
C39 H39 0.9500 . ?
C40 O3 1.205(3) . ?
C40 O4 1.333(3) . ?
C41 O4 1.487(3) . ?
C41 C42 1.510(4) . ?
C41 C44 1.515(3) . ?
C41 C43 1.518(3) . ?
C42 H42A 0.9800 . ?
C42 H42B 0.9800 . ?
C42 H42C 0.9800 . ?
C43 H43A 0.9800 . ?
C43 H43B 0.9800 . ?
C43 H43C 0.9800 . ?
C44 H44A 0.9800 . ?
C44 H44B 0.9800 . ?
C44 H44C 0.9800 . ?
C45 C46 1.389(4) . ?
C45 C50 1.395(4) . ?
C45 H45 0.9500 . ?
C46 C47 1.384(4) . ?
C46 H46 0.9500 . ?
C47 C48 1.386(5) . ?
C47 H47 0.9500 . ?
C48 C49 1.386(4) . ?
C48 H48 0.9500 . ?
C49 C50 1.401(4) . ?
C49 H49 0.9500 . ?
C50 N5 1.402(4) . ?
C51 N5 1.450(3) . ?
C51 C57 1.509(3) . ?
C51 C52 1.567(3) . ?
C51 C54 1.576(3) . ?
C52 C53 1.542(4) . ?
C52 H52A 0.9900 . ?
C52 H52B 0.9900 . ?
C53 C54 1.529(4) . ?
C53 H53A 0.9900 . ?
C53 H53B 0.9900 . ?
C54 C55 1.515(3) . ?
C54 H54 1.0000 . ?
C55 N6 1.444(3) . ?
C55 C62 1.519(3) . ?
C55 H55 1.0000 . ?
C56 C61 1.395(4) . ?
C56 N6 1.402(3) . ?
C56 C57 1.404(4) . ?
C57 C58 1.389(4) . ?
C58 C59 1.383(4) . ?
C58 H58 0.9500 . ?
C59 C60 1.382(5) . ?
C59 H59 0.9500 . ?
C60 C61 1.383(4) . ?
C60 H60 0.9500 . ?
C61 H61 0.9500 . ?
C62 O5 1.203(3) . ?
C62 O6 1.333(3) . ?
C63 O6 1.486(3) . ?
C63 C64 1.514(3) . ?
C63 C65 1.515(3) . ?
C63 C66 1.517(3) . ?
C64 H64A 0.9800 . ?
C64 H64B 0.9800 . ?
C64 H64C 0.9800 . ?
C65 H65A 0.9800 . ?
C65 H65B 0.9800 . ?
C65 H65C 0.9800 . ?
C66 H66A 0.9800 . ?
C66 H66B 0.9800 . ?
C66 H66C 0.9800 . ?
C67A C68A 1.3900 . ?
C67A C72A 1.3900 . ?
C67A N7A 1.411(6) . ?
C68A C69A 1.3900 . ?
C68A H68A 0.9500 . ?
C69A C70A 1.3900 . ?
C69A H69A 0.9500 . ?
C70A C71A 1.3900 . ?
C70A H70A 0.9500 . ?
C71A C72A 1.3900 . ?
C71A H71A 0.9500 . ?
C72A H72A 0.9500 . ?
C73 N7A 1.376(5) . ?
C73 C74B 1.504(6) . ?
C73 C79 1.505(3) . ?
C73 N7B 1.545(5) . ?
C73 C76 1.565(3) . ?
C73 C74A 1.629(8) . ?
C74A C75A 1.323(13) . ?
C74A H74A 0.9900 . ?
C74A H74B 0.9900 . ?
C75A C76 1.584(11) . ?
C75A H75A 0.9900 . ?
C75A H75B 0.9900 . ?
C76 C75B 1.511(9) . ?
C76 C77 1.522(3) . ?
C76 H76 1.0000 . ?
C77 N8 1.441(3) . ?
C77 C84 1.522(3) . ?
C77 H77 1.0000 . ?
C78 C83 1.390(3) . ?
C78 N8 1.401(3) . ?
C78 C79 1.405(3) . ?
C79 C80 1.392(3) . ?
C80 C81 1.382(4) . ?
C80 H80 0.9500 . ?
C81 C82 1.387(4) . ?
C81 H81 0.9500 . ?
C82 C83 1.385(4) . ?
C82 H82 0.9500 . ?
C83 H83 0.9500 . ?
C84 O7 1.205(3) . ?
C84 O8 1.331(3) . ?
C85 O8 1.490(3) . ?
C85 C86 1.514(3) . ?
C85 C87 1.516(3) . ?
C85 C88 1.518(3) . ?
C86 H86A 0.9800 . ?
C86 H86B 0.9800 . ?
C86 H86C 0.9800 . ?
C87 H87A 0.9800 . ?
C87 H87B 0.9800 . ?
C87 H87C 0.9800 . ?
C88 H88A 0.9800 . ?
C88 H88B 0.9800 . ?
C88 H88C 0.9800 . ?
N1 H100 0.87(3) . ?
N2 H200 0.94(3) . ?
N3 H300 0.92(3) . ?
N4 H400 0.89(3) . ?
N5 H500 0.90(3) . ?
N6 H600 0.82(4) . ?
N7B C67B 1.394(5) . ?
N7B H7B 0.8800 . ?
N8 H800 0.85(3) . ?
C70B C72B 1.3900 . ?
C70B C68B 1.3900 . ?
C70B H70B 0.9500 . ?
C72B C71B 1.3900 . ?
C72B H72B 0.9500 . ?
C71B C67B 1.3900 . ?
C71B H71B 0.9500 . ?
C67B C69B 1.3900 . ?
C69B C68B 1.3900 . ?
C69B H69B 0.9500 . ?
C68B H68B 0.9500 . ?
N7A H7A 0.8800 . ?
C74B C75B 1.704(10) . ?
C74B H74C 0.9900 . ?
C74B H74D 0.9900 . ?
C75B H75C 0.9900 . ?
C75B H75D 0.9900 . ?
